data_1524336
loop_
_publ_author_name
'Evans, D.M.'
'Katz, L.'

_publ_section_title
;
 The structure of a barium niobium silicon oxide with the probable
 composition Ba60x Nb14 Si4 O47 (x= 0.23)
;
_journal_name_full 'Journal of Solid State Chemistry'
_journal_page_first 150
_journal_page_last 158
_journal_volume 8
_journal_year 1973
_chemical_formula_sum 'Ba6.23 Nb14 O47 Si4'
_chemical_name_systematic 'Ba6.23 Nb14 Si4 O47'
_space_group_IT_number 193
_symmetry_space_group_name_Hall '-P 6c 2'
_symmetry_space_group_name_H-M 'P 63/m c m'
_cell_angle_alpha 90
_cell_angle_beta 90
_cell_angle_gamma 120
_cell_formula_units_Z 2
_cell_length_a 9.034
_cell_length_b 9.034
_cell_length_c 27.81
_cell_volume 1965.585
_citation_journal_id_ASTM JSSCBI
_cod_data_source_file Evans_JSSCBI_1973_1039.cif
_cod_data_source_block Ba6.23Nb14O47Si4
_cod_database_code 1524336

loop_
_symmetry_equiv_pos_as_xyz
x,y,z
x-y,x,z+1/2
-y,x-y,z
-x,-y,z+1/2
-x+y,-x,z
y,-x+y,z+1/2
-y,-x,-z
x-y,-y,-z+1/2
x,x-y,-z
y,x,-z+1/2
-x+y,y,-z
-x,-x+y,-z+1/2
-x,-y,-z
-x+y,-x,-z-1/2
y,-x+y,-z
x,y,-z-1/2
x-y,x,-z
-y,x-y,-z-1/2
y,x,z
-x+y,y,z-1/2
-x,-x+y,z
-y,-x,z-1/2
x-y,-y,z
x,x-y,z-1/2

loop_
_atom_site_label
_atom_site_type_symbol
_atom_site_fract_x
_atom_site_fract_y
_atom_site_fract_z
_atom_site_occupancy
_atom_site_U_iso_or_equiv
O3 O-2 0.206 0 0.5326 1 0.0
Ba2 Ba+2 0.6117 0 0.25 0.076 0.0
Ba1 Ba+2 0.5932 0 0.1076 1 0.0
Si1 Si+4 0.3333 0.6667 0.1918 1 0.0
Nb2 Nb+4 0.2371 0 0.1833 1 0.0
O5 O-2 0.3333 0.6667 0.25 1 0.0
Nb1 Nb+4 0.2383 0 0.0434 1 0.0
O6 O-2 0.1801 0.4898 0.1694 1 0.0
O1 O-2 0.2203 0 0.1094 1 0.0
O4 O-2 0.1773 0 0.685 1 0.0
O7 O-2 0.2729 0.4841 0.4562 1 0.0
O2 O-2 0.286 0 0.25 1 0.0
Nb3 Nb+4 0.3333 0.6667 0 1 0.0
